data_2229750
loop_
_publ_author_name
'Deng, Yanhua'
'Ma, Changqin'
'Zhang, Xiaomei'

_publ_section_title
;
 2,3-Dicyano-4-[(4-methylphenylsulfonyl)oxy]phenyl
 4-methylbenzenesulfonate
;
_journal_coeditor_code LH5215
_journal_issue 4
_journal_name_full 'Acta Crystallographica Section E'
_journal_page_first o895
_journal_paper_doi 10.1107/S1600536811009160
_journal_volume 67
_journal_year 2011
_chemical_formula_iupac 'C22 H16 N2 O6 S2'
_chemical_formula_moiety 'C22 H16 N2 O6 S2'
_chemical_formula_sum 'C22 H16 N2 O6 S2'
_chemical_formula_weight 468.49
_chemical_name_systematic
;
2,3-Dicyano-4-[(4-methylphenylsulfonyl)oxy]phenyl
4-methylbenzenesulfonate
;
_space_group_IT_number 14
_symmetry_cell_setting monoclinic
_symmetry_space_group_name_Hall '-P 2ybc'
_symmetry_space_group_name_H-M 'P 1 21/c 1'
_atom_sites_solution_hydrogens geom
_atom_sites_solution_primary direct
_atom_sites_solution_secondary difmap
_audit_creation_method SHELXL-97
_cell_angle_alpha 90.00
_cell_angle_beta 94.940(4)
_cell_angle_gamma 90.00
_cell_formula_units_Z 4
_cell_length_a 6.2484(16)
_cell_length_b 21.478(6)
_cell_length_c 16.331(4)
_cell_measurement_reflns_used 3848
_cell_measurement_temperature 293(2)
_cell_volume 2183.5(10)
_computing_cell_refinement 'SAINT (Bruker, 1997)'
_computing_data_collection 'SMART (Bruker, 1997)'
_computing_data_reduction 'SAINT (Bruker, 1997)'
_computing_molecular_graphics 'DIAMOND (Brandenburg, 1999)'
_computing_publication_material 'SHELXTL (Sheldrick, 2008)'
_computing_structure_refinement 'SHELXL97 (Sheldrick, 2008)'
_computing_structure_solution 'SHELXS97 (Sheldrick, 2008)'
_diffrn_ambient_temperature 293(2)
_diffrn_measured_fraction_theta_full 0.997
_diffrn_measured_fraction_theta_max 0.997
_diffrn_measurement_device_type 'Bruker SMART CCD area-detector'
_diffrn_measurement_method '\f and \w'
_diffrn_radiation_monochromator graphite
_diffrn_radiation_source 'fine-focus sealed tube'
_diffrn_radiation_type MoK\a
_diffrn_radiation_wavelength 0.71073
_diffrn_reflns_av_R_equivalents 0.0211
_diffrn_reflns_av_sigmaI/netI 0.0242
_diffrn_reflns_limit_h_max 7
_diffrn_reflns_limit_h_min -7
_diffrn_reflns_limit_k_max 23
_diffrn_reflns_limit_k_min -25
_diffrn_reflns_limit_l_max 17
_diffrn_reflns_limit_l_min -19
_diffrn_reflns_number 10754
_diffrn_reflns_theta_full 25.02
_diffrn_reflns_theta_max 25.02
_diffrn_reflns_theta_min 1.57
_exptl_absorpt_coefficient_mu 0.286
_exptl_absorpt_correction_T_max 0.9294
_exptl_absorpt_correction_T_min 0.8893
_exptl_absorpt_correction_type multi-scan
_exptl_absorpt_process_details '(SADABS; Sheldrick, 1996)'
_exptl_crystal_colour colorless
_exptl_crystal_density_diffrn 1.425
_exptl_crystal_density_method 'not measured'
_exptl_crystal_description block
_exptl_crystal_F_000 968
_exptl_crystal_size_max 0.42
_exptl_crystal_size_mid 0.31
_exptl_crystal_size_min 0.26
_refine_diff_density_max 0.220
_refine_diff_density_min -0.279
_refine_ls_extinction_method none
_refine_ls_goodness_of_fit_ref 1.030
_refine_ls_hydrogen_treatment constr
_refine_ls_matrix_type full
_refine_ls_number_parameters 291
_refine_ls_number_reflns 3848
_refine_ls_number_restraints 0
_refine_ls_restrained_S_all 1.030
_refine_ls_R_factor_all 0.0426
_refine_ls_R_factor_gt 0.0344
_refine_ls_shift/su_max 0.018
_refine_ls_shift/su_mean 0.000
_refine_ls_structure_factor_coef Fsqd
_refine_ls_weighting_details 'calc w=1/[\s^2^(Fo^2^)+(0.0498P)^2^+0.6924P] where P=(Fo^2^+2Fc^2^)/3'
_refine_ls_weighting_scheme calc
_refine_ls_wR_factor_gt 0.0913
_refine_ls_wR_factor_ref 0.0977
_reflns_number_gt 3237
_reflns_number_total 3848
_reflns_threshold_expression I>2\s(I)
_cod_data_source_file lh5215.cif
_cod_data_source_block I
_cod_original_sg_symbol_H-M 'P 21/c'
_cod_database_code 2229750
_cod_database_fobs_code 2229750

loop_
_symmetry_equiv_pos_as_xyz
'x, y, z'
'-x, y+1/2, -z+1/2'
'-x, -y, -z'
'x, -y-1/2, z-1/2'

loop_
_atom_site_type_symbol
_atom_site_label
_atom_site_fract_x
_atom_site_fract_y
_atom_site_fract_z
_atom_site_U_iso_or_equiv
_atom_site_adp_type
_atom_site_calc_flag
_atom_site_refinement_flags
_atom_site_occupancy
_atom_site_disorder_assembly
_atom_site_disorder_group
S S1 1.13975(8) 0.52784(2) 0.81677(3) 0.04334(16) Uani d . 1 . .
S S2 0.32466(8) 0.28406(2) 0.95047(3) 0.04432(16) Uani d . 1 . .
O O1 1.3671(2) 0.52925(8) 0.82002(10) 0.0664(5) Uani d . 1 . .
O O2 1.0278(3) 0.55562(7) 0.87978(8) 0.0590(4) Uani d . 1 . .
O O3 1.0886(2) 0.45361(6) 0.81606(8) 0.0403(3) Uani d . 1 . .
O O4 0.33997(19) 0.35694(6) 0.92363(8) 0.0433(3) Uani d . 1 . .
O O5 0.4229(2) 0.24810(7) 0.89114(9) 0.0565(4) Uani d . 1 . .
O O6 0.1032(2) 0.27798(8) 0.96165(9) 0.0639(5) Uani d . 1 . .
N N1 0.2599(3) 0.33703(9) 0.70932(11) 0.0598(5) Uani d . 1 . .
N N2 0.7716(3) 0.41758(10) 0.62978(11) 0.0648(6) Uani d . 1 . .
C C1 0.5326(3) 0.37925(9) 0.89697(11) 0.0364(4) Uani d . 1 . .
C C2 0.5550(3) 0.38090(8) 0.81323(10) 0.0345(4) Uani d . 1 . .
C C3 0.7409(3) 0.40812(8) 0.78578(10) 0.0346(4) Uani d . 1 . .
C C4 0.8981(3) 0.43099(8) 0.84335(11) 0.0354(4) Uani d . 1 . .
C C5 0.8736(3) 0.42786(9) 0.92640(11) 0.0411(4) Uani d . 1 . .
H H5 0.9816 0.4427 0.9642 0.049 Uiso calc R 1 . .
C C6 0.6896(3) 0.40281(9) 0.95348(11) 0.0419(5) Uani d . 1 . .
H H6 0.6709 0.4017 1.0093 0.050 Uiso calc R 1 . .
C C7 0.3899(3) 0.35619(9) 0.75541(11) 0.0405(4) Uani d . 1 . .
C C8 0.7631(3) 0.41295(9) 0.69862(11) 0.0411(4) Uani d . 1 . .
C C9 1.0274(3) 0.55195(8) 0.72064(11) 0.0380(4) Uani d . 1 . .
C C10 1.1458(3) 0.54618(10) 0.65330(12) 0.0495(5) Uani d . 1 . .
H H10 1.2845 0.5301 0.6592 0.059 Uiso calc R 1 . .
C C11 1.0549(4) 0.56462(11) 0.57751(13) 0.0585(6) Uani d . 1 . .
H H11 1.1342 0.5611 0.5321 0.070 Uiso calc R 1 . .
C C12 0.8488(4) 0.58828(10) 0.56718(13) 0.0527(5) Uani d . 1 . .
C C13 0.7331(4) 0.59329(10) 0.63583(13) 0.0520(5) Uani d . 1 . .
H H13 0.5942 0.6091 0.6298 0.062 Uiso calc R 1 . .
C C14 0.8195(3) 0.57529(9) 0.71285(12) 0.0440(5) Uani d . 1 . .
H H14 0.7405 0.5787 0.7584 0.053 Uiso calc R 1 . .
C C15 0.7522(5) 0.60828(14) 0.48352(15) 0.0837(9) Uani d . 1 . .
H H15A 0.8225 0.6454 0.4671 0.126 Uiso calc R 1 . .
H H15B 0.6018 0.6164 0.4858 0.126 Uiso calc R 1 . .
H H15C 0.7710 0.5758 0.4444 0.126 Uiso calc R 1 . .
C C16 0.4794(3) 0.28074(9) 1.04487(11) 0.0389(4) Uani d . 1 . .
C C17 0.6793(3) 0.25268(10) 1.04910(13) 0.0481(5) Uani d . 1 . .
H H17 0.7307 0.2355 1.0023 0.058 Uiso calc R 1 . .
C C18 0.8014(3) 0.25053(10) 1.12350(13) 0.0512(5) Uani d . 1 . .
H H18 0.9358 0.2317 1.1266 0.061 Uiso calc R 1 . .
C C19 0.7272(3) 0.27601(9) 1.19388(12) 0.0446(5) Uani d . 1 . .
C C20 0.5257(4) 0.30354(10) 1.18779(12) 0.0527(5) Uani d . 1 . .
H H20 0.4736 0.3206 1.2345 0.063 Uiso calc R 1 . .
C C21 0.4005(3) 0.30622(10) 1.11400(12) 0.0491(5) Uani d . 1 . .
H H21 0.2657 0.3248 1.1108 0.059 Uiso calc R 1 . .
C C22 0.8603(4) 0.27260(12) 1.27527(14) 0.0618(6) Uani d . 1 . .
H H22A 0.8330 0.3087 1.3075 0.093 Uiso calc R 1 . .
H H22B 1.0099 0.2712 1.2660 0.093 Uiso calc R 1 . .
H H22C 0.8227 0.2358 1.3041 0.093 Uiso calc R 1 . .

loop_
_atom_site_aniso_label
_atom_site_aniso_U_11
_atom_site_aniso_U_22
_atom_site_aniso_U_33
_atom_site_aniso_U_12
_atom_site_aniso_U_13
_atom_site_aniso_U_23
S1 0.0492(3) 0.0430(3) 0.0363(3) -0.0115(2) -0.0055(2) 0.0044(2)
S2 0.0403(3) 0.0553(3) 0.0370(3) -0.0110(2) 0.0015(2) 0.0056(2)
O1 0.0470(9) 0.0735(11) 0.0752(11) -0.0216(8) -0.0154(8) 0.0208(8)
O2 0.0942(12) 0.0491(9) 0.0331(8) -0.0083(8) 0.0020(7) -0.0044(6)
O3 0.0385(7) 0.0393(7) 0.0430(7) -0.0032(5) 0.0033(6) 0.0055(6)
O4 0.0350(7) 0.0556(8) 0.0396(7) -0.0001(6) 0.0038(6) 0.0105(6)
O5 0.0697(10) 0.0563(9) 0.0436(8) -0.0083(7) 0.0052(7) -0.0055(7)
O6 0.0414(8) 0.0942(13) 0.0556(9) -0.0221(8) 0.0014(7) 0.0152(8)
N1 0.0575(12) 0.0685(13) 0.0504(11) -0.0097(10) -0.0119(9) -0.0008(9)
N2 0.0778(14) 0.0821(14) 0.0347(11) -0.0164(11) 0.0057(9) 0.0001(9)
C1 0.0366(10) 0.0391(10) 0.0331(10) -0.0001(8) 0.0011(8) 0.0066(8)
C2 0.0362(10) 0.0362(10) 0.0302(9) 0.0023(8) -0.0026(7) 0.0026(7)
C3 0.0413(10) 0.0335(9) 0.0287(9) 0.0015(8) 0.0011(8) 0.0024(7)
C4 0.0380(10) 0.0341(9) 0.0339(10) -0.0021(8) 0.0015(8) 0.0048(7)
C5 0.0462(11) 0.0443(11) 0.0310(10) -0.0069(9) -0.0067(8) 0.0038(8)
C6 0.0493(12) 0.0502(11) 0.0258(9) -0.0044(9) 0.0014(8) 0.0047(8)
C7 0.0409(11) 0.0460(11) 0.0339(10) -0.0020(9) -0.0007(8) 0.0031(8)
C8 0.0447(11) 0.0455(11) 0.0326(11) -0.0052(9) 0.0008(8) -0.0005(8)
C9 0.0446(11) 0.0363(10) 0.0330(10) -0.0047(8) 0.0025(8) 0.0025(8)
C10 0.0468(12) 0.0575(13) 0.0453(12) 0.0033(10) 0.0101(9) 0.0053(10)
C11 0.0711(16) 0.0677(15) 0.0386(12) 0.0055(12) 0.0165(11) 0.0062(10)
C12 0.0712(15) 0.0490(12) 0.0367(11) 0.0026(11) -0.0028(10) 0.0027(9)
C13 0.0516(13) 0.0485(12) 0.0546(13) 0.0065(10) -0.0033(10) 0.0034(10)
C14 0.0475(12) 0.0456(11) 0.0398(11) 0.0019(9) 0.0089(9) 0.0021(9)
C15 0.115(2) 0.088(2) 0.0452(14) 0.0199(17) -0.0107(14) 0.0095(13)
C16 0.0400(10) 0.0415(10) 0.0355(10) -0.0049(8) 0.0047(8) 0.0084(8)
C17 0.0434(11) 0.0595(13) 0.0423(11) 0.0019(10) 0.0085(9) 0.0015(10)
C18 0.0387(11) 0.0584(13) 0.0558(13) 0.0042(9) 0.0005(10) 0.0078(10)
C19 0.0485(12) 0.0408(11) 0.0436(11) -0.0064(9) -0.0019(9) 0.0091(9)
C20 0.0623(14) 0.0578(13) 0.0381(11) 0.0120(11) 0.0041(10) -0.0009(10)
C21 0.0454(12) 0.0556(13) 0.0465(12) 0.0130(10) 0.0044(9) 0.0039(10)
C22 0.0658(15) 0.0642(15) 0.0523(13) -0.0046(12) -0.0126(11) 0.0068(11)

loop_
_atom_type_symbol
_atom_type_description
_atom_type_scat_dispersion_real
_atom_type_scat_dispersion_imag
_atom_type_scat_source
C C 0.0033 0.0016 'International Tables Vol C Tables 4.2.6.8 and 6.1.1.4'
H H 0.0000 0.0000 'International Tables Vol C Tables 4.2.6.8 and 6.1.1.4'
N N 0.0061 0.0033 'International Tables Vol C Tables 4.2.6.8 and 6.1.1.4'
O O 0.0106 0.0060 'International Tables Vol C Tables 4.2.6.8 and 6.1.1.4'
S S 0.1246 0.1234 'International Tables Vol C Tables 4.2.6.8 and 6.1.1.4'

loop_
_geom_angle_atom_site_label_1
_geom_angle_atom_site_label_2
_geom_angle_atom_site_label_3
_geom_angle_site_symmetry_1
_geom_angle_site_symmetry_3
_geom_angle
_geom_angle_publ_flag
O1 S1 O2 . . 121.13(10) ?
O1 S1 O3 . . 102.52(8) ?
O2 S1 O3 . . 107.91(8) ?
O1 S1 C9 . . 110.63(9) ?
O2 S1 C9 . . 109.99(9) ?
O3 S1 C9 . . 102.78(8) ?
O6 S2 O5 . . 121.48(10) ?
O6 S2 O4 . . 101.75(9) ?
O5 S2 O4 . . 107.47(8) ?
O6 S2 C16 . . 110.75(9) ?
O5 S2 C16 . . 109.93(10) ?
O4 S2 C16 . . 103.61(8) ?
C4 O3 S1 . . 120.81(11) ?
C1 O4 S2 . . 118.97(11) ?
C6 C1 C2 . . 121.50(17) ?
C6 C1 O4 . . 119.80(16) ?
C2 C1 O4 . . 118.56(16) ?
C1 C2 C3 . . 118.73(16) ?
C1 C2 C7 . . 120.66(17) ?
C3 C2 C7 . . 120.60(16) ?
C4 C3 C2 . . 119.08(16) ?
C4 C3 C8 . . 121.24(16) ?
C2 C3 C8 . . 119.67(16) ?
C5 C4 C3 . . 121.06(17) ?
C5 C4 O3 . . 120.10(16) ?
C3 C4 O3 . . 118.70(15) ?
C6 C5 C4 . . 120.09(17) ?
C6 C5 H5 . . 120.0 ?
C4 C5 H5 . . 120.0 ?
C5 C6 C1 . . 119.51(17) ?
C5 C6 H6 . . 120.2 ?
C1 C6 H6 . . 120.2 ?
N1 C7 C2 . . 179.5(2) ?
N2 C8 C3 . . 177.1(2) ?
C10 C9 C14 . . 121.33(18) ?
C10 C9 S1 . . 119.23(15) ?
C14 C9 S1 . . 119.42(14) ?
C11 C10 C9 . . 118.8(2) ?
C11 C10 H10 . . 120.6 ?
C9 C10 H10 . . 120.6 ?
C10 C11 C12 . . 121.6(2) ?
C10 C11 H11 . . 119.2 ?
C12 C11 H11 . . 119.2 ?
C11 C12 C13 . . 118.31(19) ?
C11 C12 C15 . . 120.8(2) ?
C13 C12 C15 . . 120.9(2) ?
C14 C13 C12 . . 121.6(2) ?
C14 C13 H13 . . 119.2 ?
C12 C13 H13 . . 119.2 ?
C13 C14 C9 . . 118.30(18) ?
C13 C14 H14 . . 120.8 ?
C9 C14 H14 . . 120.8 ?
C12 C15 H15A . . 109.5 ?
C12 C15 H15B . . 109.5 ?
H15A C15 H15B . . 109.5 ?
C12 C15 H15C . . 109.5 ?
H15A C15 H15C . . 109.5 ?
H15B C15 H15C . . 109.5 ?
C21 C16 C17 . . 121.02(18) ?
C21 C16 S2 . . 119.64(15) ?
C17 C16 S2 . . 119.34(15) ?
C18 C17 C16 . . 119.17(19) ?
C18 C17 H17 . . 120.4 ?
C16 C17 H17 . . 120.4 ?
C17 C18 C19 . . 121.17(19) ?
C17 C18 H18 . . 119.4 ?
C19 C18 H18 . . 119.4 ?
C20 C19 C18 . . 118.32(18) ?
C20 C19 C22 . . 120.83(19) ?
C18 C19 C22 . . 120.83(19) ?
C21 C20 C19 . . 121.53(19) ?
C21 C20 H20 . . 119.2 ?
C19 C20 H20 . . 119.2 ?
C20 C21 C16 . . 118.78(19) ?
C20 C21 H21 . . 120.6 ?
C16 C21 H21 . . 120.6 ?
C19 C22 H22A . . 109.5 ?
C19 C22 H22B . . 109.5 ?
H22A C22 H22B . . 109.5 ?
C19 C22 H22C . . 109.5 ?
H22A C22 H22C . . 109.5 ?
H22B C22 H22C . . 109.5 ?

loop_
_geom_bond_atom_site_label_1
_geom_bond_atom_site_label_2
_geom_bond_site_symmetry_2
_geom_bond_distance
_geom_bond_publ_flag
S1 O1 . 1.4176(16) ?
S1 O2 . 1.4240(16) ?
S1 O3 . 1.6259(14) ?
S1 C9 . 1.7422(19) ?
S2 O6 . 1.4173(15) ?
S2 O5 . 1.4193(16) ?
S2 O4 . 1.6303(15) ?
S2 C16 . 1.7493(19) ?
O3 C4 . 1.394(2) ?
O4 C1 . 1.399(2) ?
N1 C7 . 1.136(2) ?
N2 C8 . 1.135(2) ?
C1 C6 . 1.383(3) ?
C1 C2 . 1.387(2) ?
C2 C3 . 1.408(2) ?
C2 C7 . 1.439(3) ?
C3 C4 . 1.390(2) ?
C3 C8 . 1.446(2) ?
C4 C5 . 1.380(2) ?
C5 C6 . 1.377(3) ?
C5 H5 . 0.9300 ?
C6 H6 . 0.9300 ?
C9 C10 . 1.383(3) ?
C9 C14 . 1.388(3) ?
C10 C11 . 1.375(3) ?
C10 H10 . 0.9300 ?
C11 C12 . 1.381(3) ?
C11 H11 . 0.9300 ?
C12 C13 . 1.389(3) ?
C12 C15 . 1.508(3) ?
C13 C14 . 1.381(3) ?
C13 H13 . 0.9300 ?
C14 H14 . 0.9300 ?
C15 H15A . 0.9600 ?
C15 H15B . 0.9600 ?
C15 H15C . 0.9600 ?
C16 C21 . 1.383(3) ?
C16 C17 . 1.383(3) ?
C17 C18 . 1.379(3) ?
C17 H17 . 0.9300 ?
C18 C19 . 1.388(3) ?
C18 H18 . 0.9300 ?
C19 C20 . 1.387(3) ?
C19 C22 . 1.508(3) ?
C20 C21 . 1.380(3) ?
C20 H20 . 0.9300 ?
C21 H21 . 0.9300 ?
C22 H22A . 0.9600 ?
C22 H22B . 0.9600 ?
C22 H22C . 0.9600 ?

loop_
_geom_torsion_atom_site_label_1
_geom_torsion_atom_site_label_2
_geom_torsion_atom_site_label_3
_geom_torsion_atom_site_label_4
_geom_torsion_site_symmetry_1
_geom_torsion_site_symmetry_2
_geom_torsion_site_symmetry_3
_geom_torsion_site_symmetry_4
_geom_torsion
_geom_torsion_publ_flag
O1 S1 O3 C4 . . . . 155.86(13) ?
O2 S1 O3 C4 . . . . 26.93(15) ?
C9 S1 O3 C4 . . . . -89.28(14) ?
O6 S2 O4 C1 . . . . -172.14(13) ?
O5 S2 O4 C1 . . . . -43.49(15) ?
C16 S2 O4 C1 . . . . 72.86(14) ?
S2 O4 C1 C6 . . . . -88.93(19) ?
S2 O4 C1 C2 . . . . 95.31(17) ?
C6 C1 C2 C3 . . . . -1.0(3) ?
O4 C1 C2 C3 . . . . 174.72(16) ?
C6 C1 C2 C7 . . . . -179.95(18) ?
O4 C1 C2 C7 . . . . -4.3(3) ?
C1 C2 C3 C4 . . . . 1.6(3) ?
C7 C2 C3 C4 . . . . -179.39(17) ?
C1 C2 C3 C8 . . . . -177.15(17) ?
C7 C2 C3 C8 . . . . 1.8(3) ?
C2 C3 C4 C5 . . . . -0.6(3) ?
C8 C3 C4 C5 . . . . 178.17(17) ?
C2 C3 C4 O3 . . . . 175.24(15) ?
C8 C3 C4 O3 . . . . -6.0(3) ?
S1 O3 C4 C5 . . . . -76.16(19) ?
S1 O3 C4 C3 . . . . 107.97(17) ?
C3 C4 C5 C6 . . . . -1.2(3) ?
O3 C4 C5 C6 . . . . -176.94(17) ?
C4 C5 C6 C1 . . . . 1.8(3) ?
C2 C1 C6 C5 . . . . -0.8(3) ?
O4 C1 C6 C5 . . . . -176.40(17) ?
C1 C2 C7 N1 . . . . 15E1(10) ?
C3 C2 C7 N1 . . . . -3E1(3) ?
C4 C3 C8 N2 . . . . -134(4) ?
C2 C3 C8 N2 . . . . 44(4) ?
O1 S1 C9 C10 . . . . 24.45(19) ?
O2 S1 C9 C10 . . . . 160.90(16) ?
O3 S1 C9 C10 . . . . -84.39(17) ?
O1 S1 C9 C14 . . . . -156.90(16) ?
O2 S1 C9 C14 . . . . -20.45(19) ?
O3 S1 C9 C14 . . . . 94.26(16) ?
C14 C9 C10 C11 . . . . 0.6(3) ?
S1 C9 C10 C11 . . . . 179.22(17) ?
C9 C10 C11 C12 . . . . -0.4(3) ?
C10 C11 C12 C13 . . . . 0.1(4) ?
C10 C11 C12 C15 . . . . 179.9(2) ?
C11 C12 C13 C14 . . . . 0.0(3) ?
C15 C12 C13 C14 . . . . -179.9(2) ?
C12 C13 C14 C9 . . . . 0.2(3) ?
C10 C9 C14 C13 . . . . -0.5(3) ?
S1 C9 C14 C13 . . . . -179.14(15) ?
O6 S2 C16 C21 . . . . -35.2(2) ?
O5 S2 C16 C21 . . . . -172.16(16) ?
O4 S2 C16 C21 . . . . 73.23(17) ?
O6 S2 C16 C17 . . . . 144.94(17) ?
O5 S2 C16 C17 . . . . 7.95(19) ?
O4 S2 C16 C17 . . . . -106.66(16) ?
C21 C16 C17 C18 . . . . -0.3(3) ?
S2 C16 C17 C18 . . . . 179.56(16) ?
C16 C17 C18 C19 . . . . 0.0(3) ?
C17 C18 C19 C20 . . . . 0.4(3) ?
C17 C18 C19 C22 . . . . 179.1(2) ?
C18 C19 C20 C21 . . . . -0.3(3) ?
C22 C19 C20 C21 . . . . -179.0(2) ?
C19 C20 C21 C16 . . . . 0.0(3) ?
C17 C16 C21 C20 . . . . 0.4(3) ?
S2 C16 C21 C20 . . . . -179.53(16) ?

loop_
_cod_related_entry_id
_cod_related_entry_database
_cod_related_entry_code
1 ChemSpider 28560656
